data_7714468
loop_
_publ_author_name
'Zahradn\'ikov\'a, Eva'
'Sutter, Jean-Pascal'
'Hala\<s, Petr'
'Draho\<s, Bohuslav'

_publ_section_title
;
 Trigonal prismatic coordination geometry imparted by a macrocyclic
 ligand: an approach to large axial magnetic anisotropy for Co(II)
;
_journal_name_full 'Dalton Transactions'
_journal_paper_doi 10.1039/D3DT02639F
_journal_year 2023
_chemical_formula_moiety 'C17 H29 Cl Co N5, Cl, C H4 O'
_chemical_formula_sum 'C18 H33 Cl2 Co N5 O'
_chemical_formula_weight 465.32
_space_group_crystal_system orthorhombic
_space_group_IT_number 61
_space_group_name_Hall '-P 2ac 2ab'
_space_group_name_H-M_alt 'P b c a'
_atom_sites_solution_hydrogens geom
_audit_creation_date 2022-04-20
_audit_creation_method
;
Olex2 1.3
(compiled 2020.11.12 svn.r5f609507 for OlexSys, GUI svn.r6408)
;
_audit_update_record
;
2023-07-06 deposited with the CCDC.	2023-11-15 downloaded from the CCDC.
;
_cell_angle_alpha 90
_cell_angle_beta 90
_cell_angle_gamma 90
_cell_formula_units_Z 8
_cell_length_a 10.7580(2)
_cell_length_b 13.7934(3)
_cell_length_c 31.8783(6)
_cell_measurement_reflns_used 8649
_cell_measurement_temperature 293(2)
_cell_measurement_theta_max 68.0740
_cell_measurement_theta_min 2.7590
_cell_volume 4730.40(16)
_computing_cell_refinement 'CrysAlisPro 1.171.40.82a (Rigaku OD, 2020)'
_computing_data_collection 'CrysAlisPro 1.171.40.82a (Rigaku OD, 2020)'
_computing_data_reduction 'CrysAlisPro 1.171.40.82a (Rigaku OD, 2020)'
_computing_molecular_graphics 'Olex2 1.3 (Dolomanov et al., 2009)'
_computing_publication_material 'Olex2 1.3 (Dolomanov et al., 2009)'
_computing_structure_refinement 'SHELXL 2014/7 (Sheldrick, 2015)'
_computing_structure_solution 'SHELXT  (Sheldrick, 2015)'
_diffrn_ambient_temperature 293(2)
_diffrn_detector_area_resol_mean 10.0000
_diffrn_detector_type HyPix3000
_diffrn_measured_fraction_theta_full 0.997
_diffrn_measured_fraction_theta_max 0.994
_diffrn_measurement_details
;
List of Runs (angles in degrees, time in seconds):

  # Type    Start    End  Width  t~exp~   \w     \q     \k     \f   Frames
#--------------------------------------------------------------------------
  1  \w    -14.00  30.00   0.50    1.57    --  -40.70  26.00 -21.00   88
  2  \w    -49.00 -24.00   0.50    1.57    --  -40.70  98.00 144.00   50
  3  \w    -69.00 -27.00   0.50    6.27    --  -95.74  59.00  90.00   84
  4  \w    -55.00 -29.00   0.50    6.27    --  -95.74  50.00  30.00   52
  5  \w    -97.00 -26.00   0.50    1.57    --  -40.70 -26.00 174.00  142
  6  \w   -108.00 -83.00   0.50    1.57    --  -40.70-146.00 153.00   50
  7  \w    -91.00 -66.00   0.50    1.57    --  -40.70-138.00  90.00   50
  8  \w   -138.00 -90.00   0.50    6.27    --  -95.74-125.00 -40.00   96
  9  \w   -157.00 -74.00   0.50    6.27    --  -95.74 -68.00 120.00  166
 10  \w   -147.00-122.00   0.50    6.27    --  -95.74 -26.00 174.00   50
 11  \w   -107.00 -53.00   0.50    6.27    --  -95.74  98.00 144.00  108
 12  \w   -101.00 -29.00   0.50    1.57    --  -40.70 138.00 -30.00  144
 13  \w    -82.00 -56.00   0.50    1.57    --  -40.70 146.00-155.00   52
 14  \w   -101.00 -76.00   0.50    6.27    --  -95.74 146.00-155.00   50
 15  \w    -57.00 -29.00   0.50    6.27    --  -95.74  50.00-120.00   56
 16  \w     59.00  84.00   0.50    1.57    --   42.57-146.00 153.00   50
 17  \w     53.00  78.00   0.50    6.27    --   97.62-146.00 153.00   50
 18  \w     33.00  83.00   0.50    6.27    --   97.62 -68.00  30.00  100
 19  \w     29.00  56.00   0.50    6.27    --   97.62 -59.00 -60.00   54
 20  \w     31.00  57.00   0.50    6.27    --   97.62 -59.00 -90.00   52
 21  \w     30.00  55.00   0.50    6.27    --   97.62 -50.00-150.00   50
 22  \w     29.00  62.00   0.50    6.27    --   97.62 -59.00-180.00   66
 23  \w     25.00  51.00   0.50    1.57    --   42.57  26.00 -21.00   52
 24  \w     80.00 155.00   0.50    6.27    --   97.62  26.00 -21.00  150
 25  \w    112.00 151.00   0.50    6.27    --   97.62  98.00 144.00   78
 26  \w     75.00 100.00   0.50    1.57    --   42.57 138.00   0.00   50
 27  \w     63.00  88.00   0.50    1.57    --   42.57 146.00-155.00   50
 28  \w     69.00 103.00   0.50    1.57    --   42.57 138.00-180.00   68
 29  \w     -9.00  17.00   0.50    1.57    --   42.57 -32.00 120.00   52
 30  \w      7.00  32.00   0.50    1.57    --   42.57 -98.00  36.00   50
 31  \w     30.00  55.00   0.50    6.27    --   97.62 -50.00 150.00   50
 32  \w    -22.00   3.00   0.50    1.57    --   42.57 -26.00 174.00   50
;
_diffrn_measurement_device 'four-circle diffractometer'
_diffrn_measurement_device_type 'XtaLAB Synergy, Single source at home/near, HyPix3000'
_diffrn_measurement_method '\w scans'
_diffrn_radiation_type CuK\a
_diffrn_radiation_wavelength 1.54184
_diffrn_reflns_av_R_equivalents 0.0533
_diffrn_reflns_av_unetI/netI 0.0400
_diffrn_reflns_Laue_measured_fraction_full 0.997
_diffrn_reflns_Laue_measured_fraction_max 0.994
_diffrn_reflns_limit_h_max 12
_diffrn_reflns_limit_h_min -12
_diffrn_reflns_limit_k_max 16
_diffrn_reflns_limit_k_min -13
_diffrn_reflns_limit_l_max 38
_diffrn_reflns_limit_l_min -37
_diffrn_reflns_number 17798
_diffrn_reflns_point_group_measured_fraction_full 0.997
_diffrn_reflns_point_group_measured_fraction_max 0.994
_diffrn_reflns_theta_full 67.684
_diffrn_reflns_theta_max 68.104
_diffrn_reflns_theta_min 2.772
_exptl_absorpt_coefficient_mu 7.896
_exptl_absorpt_correction_T_max 1.00000
_exptl_absorpt_correction_T_min 0.20660
_exptl_absorpt_correction_type multi-scan
_exptl_absorpt_process_details
;
CrysAlisPro 1.171.40.82a (Rigaku Oxford Diffraction, 2020)
Empirical absorption correction using spherical harmonics,
implemented in SCALE3 ABSPACK scaling algorithm.
;
_exptl_crystal_colour 'dark orange'
_exptl_crystal_colour_modifier dark
_exptl_crystal_colour_primary orange
_exptl_crystal_density_diffrn 1.307
_exptl_crystal_description block
_exptl_crystal_F_000 1960
_exptl_crystal_size_max 0.582
_exptl_crystal_size_mid 0.313
_exptl_crystal_size_min 0.278
_refine_diff_density_max 0.647
_refine_diff_density_min -0.548
_refine_diff_density_rms 0.070
_refine_ls_extinction_method none
_refine_ls_goodness_of_fit_ref 1.070
_refine_ls_hydrogen_treatment constr
_refine_ls_matrix_type full
_refine_ls_number_parameters 245
_refine_ls_number_reflns 4291
_refine_ls_number_restraints 0
_refine_ls_restrained_S_all 1.070
_refine_ls_R_factor_all 0.0647
_refine_ls_R_factor_gt 0.0541
_refine_ls_shift/su_max 0.001
_refine_ls_shift/su_mean 0.000
_refine_ls_structure_factor_coef Fsqd
_refine_ls_weighting_details 'w=1/[\s^2^(Fo^2^)+(0.1116P)^2^+0.4990P] where P=(Fo^2^+2Fc^2^)/3'
_refine_ls_weighting_scheme calc
_refine_ls_wR_factor_gt 0.1579
_refine_ls_wR_factor_ref 0.1661
_reflns_Friedel_coverage 0.000
_reflns_number_gt 3456
_reflns_number_total 4291
_reflns_threshold_expression 'I > 2\s(I)'
_cod_data_source_file d3dt02639f2.cif
_cod_data_source_block co_01_cl
_cod_original_cell_volume 4730.38(16)
_cod_database_code 7714468
_shelx_shelxl_version_number 2014/7
_shelx_space_group_comment
;
The symmetry employed for this shelxl refinement is uniquely defined
by the following loop, which should always be used as a source of
symmetry information in preference to the above space-group names.
They are only intended as comments.
;
_shelx_estimated_absorpt_t_max 0.218
_shelx_estimated_absorpt_t_min 0.091
_olex2_refinement_description
;
1. Fixed Uiso
 At 1.2 times of:
  All C(H) groups, All C(H,H) groups, All N(H) groups
 At 1.5 times of:
  All C(H,H,H) groups, All O(H) groups
2.a Ternary CH refined with riding coordinates:
 N5(H5), N2(H2)
2.b Secondary CH2 refined with riding coordinates:
 C17(H17A,H17B), C6(H6A,H6B), C16(H16A,H16B), C11(H11A,H11B), C13(H13A,H13B),
 C7(H7A,H7B), C9(H9A,H9B), C10(H10A,H10B), C12(H12A,H12B), C14(H14A,H14B),
 C8(H8A,H8B), C15(H15A,H15B)
2.c Aromatic/amide H refined with riding coordinates:
 C2(H2A), C4(H4), C3(H3)
2.d Tetrahedral OH refined with riding coordinates:
 O1(H1)
2.e Idealised Me refined as rotating group:
 C18(H18A,H18B,H18C)
;
_smtbx_masks_void_probe_radius 1.2
_smtbx_masks_void_truncation_radius 1.2
_olex2_submission_special_instructions 'No special instructions were received'
_oxdiff_exptl_absorpt_empirical_details
;
Empirical correction (ABSPACK) includes:
- Absorption correction using spherical harmonics
- Frame scaling
;

loop_
_space_group_symop_operation_xyz
'x, y, z'
'-x+1/2, -y, z+1/2'
'-x, y+1/2, -z+1/2'
'x+1/2, -y+1/2, -z'
'-x, -y, -z'
'x-1/2, y, -z-1/2'
'x, -y-1/2, z-1/2'
'-x-1/2, y-1/2, z'

loop_
_atom_site_label
_atom_site_type_symbol
_atom_site_fract_x
_atom_site_fract_y
_atom_site_fract_z
_atom_site_U_iso_or_equiv
_atom_site_adp_type
_atom_site_occupancy
_atom_site_site_symmetry_order
_atom_site_calc_flag
_atom_site_refinement_flags_posn
_atom_site_refinement_flags_adp
_atom_site_refinement_flags_occupancy
_atom_site_disorder_assembly
_atom_site_disorder_group
Co1 Co 0.26318(5) 0.62639(3) 0.61386(2) 0.0395(2) Uani 1 1 d . . . . .
Cl1 Cl 0.31001(9) 0.79851(6) 0.62857(3) 0.0563(3) Uani 1 1 d . . . . .
Cl2 Cl -0.05492(11) 0.85006(7) 0.57710(3) 0.0704(3) Uani 1 1 d . . . . .
N1 N 0.2517(2) 0.5952(2) 0.67814(8) 0.0417(6) Uani 1 1 d . . . . .
N5 N 0.4396(2) 0.54467(18) 0.62606(8) 0.0450(6) Uani 1 1 d . . . . .
H5 H 0.4515 0.4968 0.6037 0.054 Uiso 1 1 calc R U . . .
N2 N 0.0653(3) 0.6699(2) 0.63432(8) 0.0502(7) Uani 1 1 d . . . . .
H2 H 0.0393 0.7258 0.6175 0.060 Uiso 1 1 calc R U . . .
N3 N 0.1620(3) 0.56269(19) 0.56024(8) 0.0495(7) Uani 1 1 d . . . . .
N4 N 0.3641(3) 0.64741(19) 0.55247(8) 0.0497(7) Uani 1 1 d . . . . .
C1 C 0.3413(3) 0.5425(2) 0.69620(9) 0.0432(7) Uani 1 1 d . . . . .
C5 C 0.1654(3) 0.6391(2) 0.70186(10) 0.0442(7) Uani 1 1 d . . . . .
C17 C 0.4303(3) 0.4934(2) 0.66681(9) 0.0506(8) Uani 1 1 d . . . . .
H17A H 0.5118 0.4907 0.6797 0.061 Uiso 1 1 calc R U . . .
H17B H 0.4028 0.4274 0.6620 0.061 Uiso 1 1 calc R U . . .
C6 C 0.0773(3) 0.7014(3) 0.67836(10) 0.0545(8) Uani 1 1 d . . . . .
H6A H -0.0036 0.6990 0.6918 0.065 Uiso 1 1 calc R U . . .
H6B H 0.1062 0.7679 0.6791 0.065 Uiso 1 1 calc R U . . .
C16 C 0.5440(4) 0.6150(3) 0.62494(13) 0.0569(9) Uani 1 1 d . . . . .
H16A H 0.6151 0.5874 0.6393 0.068 Uiso 1 1 calc R U . . .
H16B H 0.5198 0.6735 0.6397 0.068 Uiso 1 1 calc R U . . .
C2 C 0.3470(3) 0.5317(3) 0.73955(10) 0.0571(9) Uani 1 1 d . . . . .
H2A H 0.4103 0.4959 0.7519 0.068 Uiso 1 1 calc R U . . .
C11 C 0.2694(4) 0.7035(3) 0.52978(10) 0.0563(9) Uani 1 1 d . . . . .
H11A H 0.2958 0.7146 0.5011 0.068 Uiso 1 1 calc R U . . .
H11B H 0.2572 0.7659 0.5432 0.068 Uiso 1 1 calc R U . . .
C13 C 0.3711(4) 0.5513(3) 0.53088(10) 0.0595(9) Uani 1 1 d . . . . .
H13A H 0.4439 0.5159 0.5403 0.071 Uiso 1 1 calc R U . . .
H13B H 0.3770 0.5604 0.5008 0.071 Uiso 1 1 calc R U . . .
C7 C -0.0313(4) 0.5946(3) 0.63096(12) 0.0651(10) Uani 1 1 d . . . . .
H7A H -0.1071 0.6182 0.6439 0.078 Uiso 1 1 calc R U . . .
H7B H -0.0047 0.5377 0.6464 0.078 Uiso 1 1 calc R U . . .
C9 C 0.0447(4) 0.5101(3) 0.56581(12) 0.0645(10) Uani 1 1 d . . . . .
H9A H 0.0610 0.4528 0.5826 0.077 Uiso 1 1 calc R U . . .
H9B H 0.0164 0.4884 0.5385 0.077 Uiso 1 1 calc R U . . .
C10 C 0.1496(4) 0.6462(2) 0.53038(11) 0.0610(10) Uani 1 1 d . . . . .
H10A H 0.0815 0.6877 0.5391 0.073 Uiso 1 1 calc R U . . .
H10B H 0.1314 0.6222 0.5024 0.073 Uiso 1 1 calc R U . . .
C12 C 0.2537(4) 0.4955(3) 0.54179(11) 0.0597(10) Uani 1 1 d . . . . .
H12A H 0.2196 0.4659 0.5167 0.072 Uiso 1 1 calc R U . . .
H12B H 0.2730 0.4444 0.5616 0.072 Uiso 1 1 calc R U . . .
C4 C 0.1646(4) 0.6298(2) 0.74485(11) 0.0568(9) Uani 1 1 d . . . . .
H4 H 0.1034 0.6595 0.7609 0.068 Uiso 1 1 calc R U . . .
C14 C 0.4850(4) 0.6954(3) 0.55396(12) 0.0643(10) Uani 1 1 d . . . . .
H14A H 0.4744 0.7600 0.5655 0.077 Uiso 1 1 calc R U . . .
H14B H 0.5164 0.7023 0.5256 0.077 Uiso 1 1 calc R U . . .
C3 C 0.2573(3) 0.5752(4) 0.76354(11) 0.0675(11) Uani 1 1 d . . . . .
H3 H 0.2586 0.5679 0.7925 0.081 Uiso 1 1 calc R U . . .
C8 C -0.0589(4) 0.5661(3) 0.58621(13) 0.0681(11) Uani 1 1 d . . . . .
H8A H -0.1339 0.5270 0.5857 0.082 Uiso 1 1 calc R U . . .
H8B H -0.0748 0.6242 0.5700 0.082 Uiso 1 1 calc R U . . .
C15 C 0.5810(4) 0.6410(3) 0.58019(13) 0.0664(11) Uani 1 1 d . . . . .
H15A H 0.6018 0.5815 0.5656 0.080 Uiso 1 1 calc R U . . .
H15B H 0.6558 0.6801 0.5814 0.080 Uiso 1 1 calc R U . . .
O1 O 0.7721(5) 0.9133(5) 0.6515(2) 0.170(3) Uani 1 1 d . . . . .
H1 H 0.8194 0.8995 0.6322 0.255 Uiso 1 1 calc R U . . .
C18 C 0.6995(8) 0.8427(6) 0.6583(3) 0.144(3) Uani 1 1 d . . . . .
H18A H 0.6349 0.8423 0.6375 0.216 Uiso 1 1 calc R U . . .
H18B H 0.6633 0.8492 0.6856 0.216 Uiso 1 1 calc R U . . .
H18C H 0.7454 0.7831 0.6568 0.216 Uiso 1 1 calc R U . . .

loop_
_atom_site_aniso_label
_atom_site_aniso_U_11
_atom_site_aniso_U_22
_atom_site_aniso_U_33
_atom_site_aniso_U_23
_atom_site_aniso_U_13
_atom_site_aniso_U_12
Co1 0.0464(3) 0.0439(3) 0.0282(3) 0.00292(19) 0.00012(19) 0.0009(2)
Cl1 0.0682(5) 0.0491(5) 0.0515(4) -0.0002(3) 0.0074(4) -0.0036(4)
Cl2 0.0999(8) 0.0608(5) 0.0507(5) 0.0063(4) -0.0156(5) -0.0018(5)
N1 0.0481(15) 0.0449(14) 0.0321(12) 0.0053(11) -0.0003(10) -0.0020(11)
N5 0.0497(15) 0.0465(14) 0.0389(13) 0.0029(11) 0.0022(11) 0.0012(12)
N2 0.0494(16) 0.0563(16) 0.0448(14) 0.0106(12) 0.0006(12) 0.0019(13)
N3 0.0653(18) 0.0466(14) 0.0365(12) 0.0046(11) -0.0113(12) 0.0043(13)
N4 0.0654(18) 0.0472(14) 0.0363(13) 0.0073(11) 0.0115(13) 0.0059(13)
C1 0.0477(17) 0.0467(16) 0.0353(14) 0.0074(12) -0.0050(13) -0.0077(14)
C5 0.0448(17) 0.0497(17) 0.0380(16) 0.0015(12) 0.0056(13) -0.0044(14)
C17 0.0528(18) 0.0567(19) 0.0423(16) 0.0087(14) 0.0007(14) 0.0064(15)
C6 0.0529(19) 0.065(2) 0.0461(17) 0.0035(15) 0.0121(15) 0.0085(17)
C16 0.049(2) 0.063(2) 0.059(2) 0.0040(17) 0.0019(17) -0.0015(16)
C2 0.0530(19) 0.080(2) 0.0378(16) 0.0148(16) -0.0068(14) -0.0059(18)
C11 0.080(3) 0.053(2) 0.0360(16) 0.0112(15) 0.0055(16) 0.0084(18)
C13 0.087(3) 0.060(2) 0.0317(14) 0.0026(14) 0.0110(16) 0.019(2)
C7 0.057(2) 0.075(2) 0.063(2) 0.014(2) -0.0021(18) -0.008(2)
C9 0.071(2) 0.063(2) 0.059(2) 0.0054(18) -0.0264(19) -0.014(2)
C10 0.092(3) 0.054(2) 0.0371(17) 0.0077(14) -0.0132(18) 0.008(2)
C12 0.091(3) 0.0459(19) 0.0419(17) -0.0022(15) -0.0053(17) 0.0071(18)
C4 0.059(2) 0.075(2) 0.0366(17) -0.0048(15) 0.0092(16) -0.0030(17)
C14 0.070(2) 0.066(2) 0.057(2) 0.0117(18) 0.0258(19) -0.0009(19)
C3 0.068(2) 0.106(3) 0.0286(16) 0.0063(19) 0.0004(15) -0.008(2)
C8 0.059(2) 0.075(3) 0.070(2) 0.010(2) -0.0210(19) -0.011(2)
C15 0.057(2) 0.071(2) 0.071(3) 0.0061(19) 0.0203(19) -0.0025(19)
O1 0.138(4) 0.170(5) 0.202(7) -0.078(5) 0.047(4) -0.049(4)
C18 0.149(7) 0.127(5) 0.155(7) -0.017(5) 0.023(6) -0.077(5)

loop_
_atom_type_symbol
_atom_type_description
_atom_type_scat_dispersion_real
_atom_type_scat_dispersion_imag
_atom_type_scat_source
C C 0.0181 0.0091 'International Tables Vol C Tables 4.2.6.8 and 6.1.1.4'
H H 0.0000 0.0000 'International Tables Vol C Tables 4.2.6.8 and 6.1.1.4'
Cl Cl 0.3639 0.7018 'International Tables Vol C Tables 4.2.6.8 and 6.1.1.4'
Co Co -2.3653 3.6143 'International Tables Vol C Tables 4.2.6.8 and 6.1.1.4'
N N 0.0311 0.0180 'International Tables Vol C Tables 4.2.6.8 and 6.1.1.4'
O O 0.0492 0.0322 'International Tables Vol C Tables 4.2.6.8 and 6.1.1.4'

loop_
_geom_angle_atom_site_label_1
_geom_angle_atom_site_label_2
_geom_angle_atom_site_label_3
_geom_angle
_geom_angle_site_symmetry_1
_geom_angle_site_symmetry_3
_geom_angle_publ_flag
N1 Co1 Cl1 91.34(8) . . ?
N1 Co1 N5 77.13(9) . . ?
N1 Co1 N2 73.89(9) . . ?
N1 Co1 N3 130.21(10) . . ?
N1 Co1 N4 154.41(11) . . ?
N5 Co1 Cl1 106.11(7) . . ?
N5 Co1 N2 149.70(10) . . ?
N5 Co1 N4 78.91(10) . . ?
N2 Co1 Cl1 83.38(8) . . ?
N3 Co1 Cl1 129.00(7) . . ?
N3 Co1 N5 110.58(10) . . ?
N3 Co1 N2 82.38(11) . . ?
N3 Co1 N4 67.49(11) . . ?
N4 Co1 Cl1 86.73(7) . . ?
N4 Co1 N2 131.01(10) . . ?
C1 N1 Co1 119.3(2) . . ?
C1 N1 C5 120.1(3) . . ?
C5 N1 Co1 119.9(2) . . ?
Co1 N5 H5 108.9 . . ?
C17 N5 Co1 109.56(19) . . ?
C17 N5 H5 108.9 . . ?
C17 N5 C16 112.6(3) . . ?
C16 N5 Co1 107.9(2) . . ?
C16 N5 H5 108.9 . . ?
Co1 N2 H2 108.3 . . ?
C6 N2 Co1 105.4(2) . . ?
C6 N2 H2 108.3 . . ?
C7 N2 Co1 116.6(2) . . ?
C7 N2 H2 108.3 . . ?
C7 N2 C6 109.8(3) . . ?
C9 N3 Co1 121.8(2) . . ?
C9 N3 C10 112.3(3) . . ?
C9 N3 C12 108.3(3) . . ?
C10 N3 Co1 103.3(2) . . ?
C12 N3 Co1 103.2(2) . . ?
C12 N3 C10 106.8(3) . . ?
C11 N4 Co1 99.25(19) . . ?
C11 N4 C13 106.0(3) . . ?
C13 N4 Co1 108.04(19) . . ?
C14 N4 Co1 117.3(2) . . ?
C14 N4 C11 113.2(3) . . ?
C14 N4 C13 111.8(3) . . ?
N1 C1 C17 115.9(3) . . ?
N1 C1 C2 121.2(3) . . ?
C2 C1 C17 122.9(3) . . ?
N1 C5 C6 114.8(3) . . ?
N1 C5 C4 121.5(3) . . ?
C4 C5 C6 123.6(3) . . ?
N5 C17 C1 112.0(3) . . ?
N5 C17 H17A 109.2 . . ?
N5 C17 H17B 109.2 . . ?
C1 C17 H17A 109.2 . . ?
C1 C17 H17B 109.2 . . ?
H17A C17 H17B 107.9 . . ?
N2 C6 C5 111.5(3) . . ?
N2 C6 H6A 109.3 . . ?
N2 C6 H6B 109.3 . . ?
C5 C6 H6A 109.3 . . ?
C5 C6 H6B 109.3 . . ?
H6A C6 H6B 108.0 . . ?
N5 C16 H16A 109.2 . . ?
N5 C16 H16B 109.2 . . ?
N5 C16 C15 111.9(3) . . ?
H16A C16 H16B 107.9 . . ?
C15 C16 H16A 109.2 . . ?
C15 C16 H16B 109.2 . . ?
C1 C2 H2A 120.8 . . ?
C3 C2 C1 118.5(3) . . ?
C3 C2 H2A 120.8 . . ?
N4 C11 H11A 110.1 . . ?
N4 C11 H11B 110.1 . . ?
N4 C11 C10 108.0(3) . . ?
H11A C11 H11B 108.4 . . ?
C10 C11 H11A 110.1 . . ?
C10 C11 H11B 110.1 . . ?
N4 C13 H13A 110.2 . . ?
N4 C13 H13B 110.2 . . ?
N4 C13 C12 107.6(3) . . ?
H13A C13 H13B 108.5 . . ?
C12 C13 H13A 110.2 . . ?
C12 C13 H13B 110.2 . . ?
N2 C7 H7A 109.0 . . ?
N2 C7 H7B 109.0 . . ?
N2 C7 C8 113.0(3) . . ?
H7A C7 H7B 107.8 . . ?
C8 C7 H7A 109.0 . . ?
C8 C7 H7B 109.0 . . ?
N3 C9 H9A 108.3 . . ?
N3 C9 H9B 108.3 . . ?
N3 C9 C8 115.9(3) . . ?
H9A C9 H9B 107.4 . . ?
C8 C9 H9A 108.3 . . ?
C8 C9 H9B 108.3 . . ?
N3 C10 C11 109.5(3) . . ?
N3 C10 H10A 109.8 . . ?
N3 C10 H10B 109.8 . . ?
C11 C10 H10A 109.8 . . ?
C11 C10 H10B 109.8 . . ?
H10A C10 H10B 108.2 . . ?
N3 C12 C13 109.2(3) . . ?
N3 C12 H12A 109.8 . . ?
N3 C12 H12B 109.8 . . ?
C13 C12 H12A 109.8 . . ?
C13 C12 H12B 109.8 . . ?
H12A C12 H12B 108.3 . . ?
C5 C4 H4 120.8 . . ?
C5 C4 C3 118.4(3) . . ?
C3 C4 H4 120.8 . . ?
N4 C14 H14A 108.9 . . ?
N4 C14 H14B 108.9 . . ?
N4 C14 C15 113.4(3) . . ?
H14A C14 H14B 107.7 . . ?
C15 C14 H14A 108.9 . . ?
C15 C14 H14B 108.9 . . ?
C2 C3 C4 120.3(3) . . ?
C2 C3 H3 119.8 . . ?
C4 C3 H3 119.8 . . ?
C7 C8 H8A 108.9 . . ?
C7 C8 H8B 108.9 . . ?
C9 C8 C7 113.4(3) . . ?
C9 C8 H8A 108.9 . . ?
C9 C8 H8B 108.9 . . ?
H8A C8 H8B 107.7 . . ?
C16 C15 C14 116.9(3) . . ?
C16 C15 H15A 108.1 . . ?
C16 C15 H15B 108.1 . . ?
C14 C15 H15A 108.1 . . ?
C14 C15 H15B 108.1 . . ?
H15A C15 H15B 107.3 . . ?
C18 O1 H1 109.5 . . ?
O1 C18 H18A 109.5 . . ?
O1 C18 H18B 109.5 . . ?
O1 C18 H18C 109.5 . . ?
H18A C18 H18B 109.5 . . ?
H18A C18 H18C 109.5 . . ?
H18B C18 H18C 109.5 . . ?

loop_
_geom_bond_atom_site_label_1
_geom_bond_atom_site_label_2
_geom_bond_distance
_geom_bond_site_symmetry_2
_geom_bond_publ_flag
Co1 Cl1 2.4719(9) . ?
Co1 N1 2.097(3) . ?
Co1 N5 2.241(3) . ?
Co1 N2 2.306(3) . ?
Co1 N3 2.209(3) . ?
Co1 N4 2.257(3) . ?
N1 C1 1.338(4) . ?
N1 C5 1.341(4) . ?
N5 H5 0.9800 . ?
N5 C17 1.482(4) . ?
N5 C16 1.485(4) . ?
N2 H2 0.9800 . ?
N2 C6 1.475(4) . ?
N2 C7 1.473(5) . ?
N3 C9 1.466(5) . ?
N3 C10 1.500(4) . ?
N3 C12 1.476(5) . ?
N4 C11 1.470(4) . ?
N4 C13 1.495(4) . ?
N4 C14 1.460(5) . ?
C1 C17 1.501(4) . ?
C1 C2 1.391(4) . ?
C5 C6 1.482(5) . ?
C5 C4 1.377(5) . ?
C17 H17A 0.9700 . ?
C17 H17B 0.9700 . ?
C6 H6A 0.9700 . ?
C6 H6B 0.9700 . ?
C16 H16A 0.9700 . ?
C16 H16B 0.9700 . ?
C16 C15 1.524(5) . ?
C2 H2A 0.9300 . ?
C2 C3 1.370(5) . ?
C11 H11A 0.9700 . ?
C11 H11B 0.9700 . ?
C11 C10 1.512(6) . ?
C13 H13A 0.9700 . ?
C13 H13B 0.9700 . ?
C13 C12 1.520(5) . ?
C7 H7A 0.9700 . ?
C7 H7B 0.9700 . ?
C7 C8 1.509(5) . ?
C9 H9A 0.9700 . ?
C9 H9B 0.9700 . ?
C9 C8 1.504(6) . ?
C10 H10A 0.9700 . ?
C10 H10B 0.9700 . ?
C12 H12A 0.9700 . ?
C12 H12B 0.9700 . ?
C4 H4 0.9300 . ?
C4 C3 1.385(6) . ?
C14 H14A 0.9700 . ?
C14 H14B 0.9700 . ?
C14 C15 1.526(6) . ?
C3 H3 0.9300 . ?
C8 H8A 0.9700 . ?
C8 H8B 0.9700 . ?
C15 H15A 0.9700 . ?
C15 H15B 0.9700 . ?
O1 H1 0.8200 . ?
O1 C18 1.266(9) . ?
C18 H18A 0.9600 . ?
C18 H18B 0.9600 . ?
C18 H18C 0.9600 . ?

loop_
_geom_torsion_atom_site_label_1
_geom_torsion_atom_site_label_2
_geom_torsion_atom_site_label_3
_geom_torsion_atom_site_label_4
_geom_torsion
_geom_torsion_site_symmetry_1
_geom_torsion_site_symmetry_2
_geom_torsion_site_symmetry_3
_geom_torsion_site_symmetry_4
_geom_torsion_publ_flag
Co1 N1 C1 C17 -11.7(4) . . . . ?
Co1 N1 C1 C2 170.7(2) . . . . ?
Co1 N1 C5 C6 5.0(4) . . . . ?
Co1 N1 C5 C4 -171.9(2) . . . . ?
Co1 N5 C17 C1 -26.2(3) . . . . ?
Co1 N5 C16 C15 -78.6(3) . . . . ?
Co1 N2 C6 C5 -39.2(3) . . . . ?
Co1 N2 C7 C8 -66.4(4) . . . . ?
Co1 N3 C9 C8 58.1(4) . . . . ?
Co1 N3 C10 C11 40.8(3) . . . . ?
Co1 N3 C12 C13 -56.4(3) . . . . ?
Co1 N4 C11 C10 -55.0(3) . . . . ?
Co1 N4 C13 C12 33.4(3) . . . . ?
Co1 N4 C14 C15 61.0(4) . . . . ?
N1 C1 C17 N5 25.8(4) . . . . ?
N1 C1 C2 C3 1.1(5) . . . . ?
N1 C5 C6 N2 25.6(4) . . . . ?
N1 C5 C4 C3 1.3(5) . . . . ?
N5 C16 C15 C14 65.3(4) . . . . ?
N2 C7 C8 C9 70.3(4) . . . . ?
N3 C9 C8 C7 -64.4(4) . . . . ?
N4 C11 C10 N3 10.5(4) . . . . ?
N4 C13 C12 N3 14.2(4) . . . . ?
N4 C14 C15 C16 -53.4(5) . . . . ?
C1 N1 C5 C6 175.5(3) . . . . ?
C1 N1 C5 C4 -1.4(5) . . . . ?
C1 C2 C3 C4 -1.1(6) . . . . ?
C5 N1 C1 C17 177.8(3) . . . . ?
C5 N1 C1 C2 0.2(5) . . . . ?
C5 C4 C3 C2 0.0(6) . . . . ?
C17 N5 C16 C15 160.4(3) . . . . ?
C17 C1 C2 C3 -176.4(3) . . . . ?
C6 N2 C7 C8 173.9(3) . . . . ?
C6 C5 C4 C3 -175.3(4) . . . . ?
C16 N5 C17 C1 93.9(3) . . . . ?
C2 C1 C17 N5 -156.7(3) . . . . ?
C11 N4 C13 C12 -72.2(3) . . . . ?
C11 N4 C14 C15 175.8(3) . . . . ?
C13 N4 C11 C10 56.9(3) . . . . ?
C13 N4 C14 C15 -64.6(4) . . . . ?
C7 N2 C6 C5 87.1(4) . . . . ?
C9 N3 C10 C11 173.8(3) . . . . ?
C9 N3 C12 C13 173.3(3) . . . . ?
C10 N3 C9 C8 -65.0(4) . . . . ?
C10 N3 C12 C13 52.1(3) . . . . ?
C12 N3 C9 C8 177.3(3) . . . . ?
C12 N3 C10 C11 -67.7(3) . . . . ?
C4 C5 C6 N2 -157.6(3) . . . . ?
C14 N4 C11 C10 179.8(3) . . . . ?
C14 N4 C13 C12 163.9(3) . . . . ?

loop_
_smtbx_masks_void_nr
_smtbx_masks_void_average_x
_smtbx_masks_void_average_y
_smtbx_masks_void_average_z
_smtbx_masks_void_volume
_smtbx_masks_void_count_electrons
_smtbx_masks_void_content
1 -0.604 0.160 0.250 122.4 32.7 '1 CH3NO2'
2 -0.419 -0.160 0.750 122.4 32.8 '1 CH3NO2'
3 -0.356 0.340 0.750 122.4 32.7 '1 CH3NO2'
4 -0.480 0.660 0.250 122.4 32.8 '1 CH3NO2'
